data_4341283
loop_
_publ_author_name
'Prakash, Jai'
'Tarasenko, Mariya S.'
'Mesbah, Adel'
'Leb\`egue, S\'ebastien'
'Malliakas, Christos D.'
'Ibers, James A.'

_publ_section_title
;
 Syntheses, Crystal Structures, Transport Properties, and Theoretical
 Studies of Five Members of the MAn2Q5 Family: SrU2S5, BaU2Se5, PbU2S5,
 BaTh2S5, and BaU2Te5.
;
_journal_issue 21
_journal_name_full 'Inorganic chemistry'
_journal_page_first 11626
_journal_page_last 11632
_journal_paper_doi 10.1021/ic501795w
_journal_volume 53
_journal_year 2014
_chemical_formula_sum 'Ba Te5 U2'
_chemical_formula_weight 1251.40
_chemical_name_common BaU2Te5
_chemical_name_systematic
;
 ?
;
_space_group_crystal_system tetragonal
_space_group_IT_number 140
_space_group_name_Hall '-I 4 2c'
_space_group_name_H-M_alt 'I 4/m c m'
_symmetry_space_group_name_Hall '-I 4 2c'
_symmetry_space_group_name_H-M 'I 4/m c m'
_atom_sites_solution_primary direct
_atom_sites_solution_secondary difmap
_audit_creation_method SHELXL-2014
_cell_angle_alpha 90
_cell_angle_beta 90
_cell_angle_gamma 90
_cell_formula_units_Z 4
_cell_length_a 8.3194(2)
_cell_length_b 8.3194(2)
_cell_length_c 14.5620(4)
_cell_measurement_reflns_used 6499
_cell_measurement_temperature 100(2)
_cell_measurement_theta_max 36.17
_cell_measurement_theta_min 3.46
_cell_volume 1007.87(4)
_computing_cell_refinement 'Bruker SAINT'
_computing_data_collection 'Bruker APEX2'
_computing_data_reduction 'Bruker SAINT'
_computing_molecular_graphics 'Bruker SHELXTL'
_computing_publication_material 'Bruker SHELXTL'
_computing_structure_refinement 'SHELXL-2014 (Sheldrick, 2014)'
_computing_structure_solution 'SHELXL-97 (Sheldrick, 2008a)'
_diffrn_ambient_temperature 100(2)
_diffrn_measured_fraction_theta_full 1.000
_diffrn_measured_fraction_theta_max 0.974
_diffrn_measurement_device_type 'Bruker APEX-II CCD'
_diffrn_measurement_method '\f and \w scans'
_diffrn_radiation_type MoK\a
_diffrn_radiation_wavelength 0.71073
_diffrn_reflns_av_R_equivalents 0.0360
_diffrn_reflns_av_unetI/netI 0.0154
_diffrn_reflns_Laue_measured_fraction_full 1.000
_diffrn_reflns_Laue_measured_fraction_max 0.974
_diffrn_reflns_limit_h_max 13
_diffrn_reflns_limit_h_min -13
_diffrn_reflns_limit_k_max 12
_diffrn_reflns_limit_k_min -13
_diffrn_reflns_limit_l_max 22
_diffrn_reflns_limit_l_min -23
_diffrn_reflns_number 9136
_diffrn_reflns_point_group_measured_fraction_full 1.000
_diffrn_reflns_point_group_measured_fraction_max 0.974
_diffrn_reflns_theta_full 25.242
_diffrn_reflns_theta_max 36.417
_diffrn_reflns_theta_min 2.798
_diffrn_source 'fine-focus sealed tube'
_exptl_absorpt_coefficient_mu 50.026
_exptl_absorpt_correction_T_max 0.16848
_exptl_absorpt_correction_T_min 0.04592
_exptl_absorpt_correction_type numerical
_exptl_absorpt_process_details 'face indexed (SADABS; Sheldrick, 2008'
_exptl_crystal_colour Black
_exptl_crystal_density_diffrn 8.247
_exptl_crystal_density_meas ?
_exptl_crystal_description Block
_exptl_crystal_F_000 2000
_exptl_crystal_size_max 0.172
_exptl_crystal_size_mid 0.090
_exptl_crystal_size_min 0.076
_refine_diff_density_max 1.402
_refine_diff_density_min -1.507
_refine_diff_density_rms 0.277
_refine_ls_extinction_coef 0.00059(4)
_refine_ls_extinction_expression Fc^*^=kFc[1+0.001xFc^2^\l^3^/sin(2\q)]^-1/4^
_refine_ls_extinction_method SHELXL
_refine_ls_goodness_of_fit_ref 2.298
_refine_ls_hydrogen_treatment undef
_refine_ls_matrix_type full
_refine_ls_number_parameters 16
_refine_ls_number_reflns 671
_refine_ls_number_restraints 0
_refine_ls_restrained_S_all 2.298
_refine_ls_R_factor_all 0.0171
_refine_ls_R_factor_gt 0.0169
_refine_ls_shift/su_max 0.001
_refine_ls_shift/su_mean 0.000
_refine_ls_structure_factor_coef Fsqd
_refine_ls_weighting_details 'w=1/[\s^2^(Fo^2^)+(0.0065P)^2^] where P=(1.0000Fo^2^+0.0000Fc^2^)'
_refine_ls_weighting_scheme calc
_refine_ls_wR_factor_gt 0.0406
_refine_ls_wR_factor_ref 0.0406
_reflns_Friedel_coverage 0.000
_reflns_number_gt 663
_reflns_number_total 671
_reflns_threshold_expression 'I > 2\s(I)'
_cod_data_source_file ic501795w_si_001.cif
_cod_data_source_block BaU2Te5
_cod_depositor_comments
;Adding full bibliography for 4341279--4341283.cif.

The following automatic conversions were performed:

'_exptl_crystal_density_meas' value 'not measured' was changed to '?'
- the value is perceived as not measured.

Automatic conversion script
Id: cif_fix_values 3008 2015-01-20 13:52:24Z robertas 
;
_cod_original_cell_volume 1007.87(6)
_cod_database_code 4341283
_shelx_space_group_comment
;
The symmetry employed for this shelxl refinement is uniquely defined
by the following loop, which should always be used as a source of
symmetry information in preference to the above space-group names.
They are only intended as comments.
;
_shelxl_version_number 2014-1

loop_
_space_group_symop_operation_xyz
'x, y, z'
'-x, -y, z'
'-y, x, z'
'y, -x, z'
'-x, y, -z+1/2'
'x, -y, -z+1/2'
'y, x, -z+1/2'
'-y, -x, -z+1/2'
'x+1/2, y+1/2, z+1/2'
'-x+1/2, -y+1/2, z+1/2'
'-y+1/2, x+1/2, z+1/2'
'y+1/2, -x+1/2, z+1/2'
'-x+1/2, y+1/2, -z+1'
'x+1/2, -y+1/2, -z+1'
'y+1/2, x+1/2, -z+1'
'-y+1/2, -x+1/2, -z+1'
'-x, -y, -z'
'x, y, -z'
'y, -x, -z'
'-y, x, -z'
'x, -y, z-1/2'
'-x, y, z-1/2'
'-y, -x, z-1/2'
'y, x, z-1/2'
'-x+1/2, -y+1/2, -z+1/2'
'x+1/2, y+1/2, -z+1/2'
'y+1/2, -x+1/2, -z+1/2'
'-y+1/2, x+1/2, -z+1/2'
'x+1/2, -y+1/2, z'
'-x+1/2, y+1/2, z'
'-y+1/2, -x+1/2, z'
'y+1/2, x+1/2, z'

loop_
_atom_site_label
_atom_site_type_symbol
_atom_site_fract_x
_atom_site_fract_y
_atom_site_fract_z
_atom_site_U_iso_or_equiv
_atom_site_adp_type
_atom_site_occupancy
_atom_site_site_symmetry_order
_atom_site_calc_flag
_atom_site_refinement_flags_posn
_atom_site_refinement_flags_adp
_atom_site_refinement_flags_occupancy
U1 U 0.65477(2) 0.15477(2) 0.0000 0.00606(7) Uani 1 4 d S T P
Ba1 Ba 0.0000 0.0000 0.2500 0.00629(9) Uani 1 8 d S T P
Te1 Te 0.14823(2) 0.64823(2) 0.13746(2) 0.00637(8) Uani 1 2 d S T P
Te2 Te 0.0000 0.0000 0.0000 0.00724(10) Uani 1 8 d S T P

loop_
_atom_site_aniso_label
_atom_site_aniso_U_11
_atom_site_aniso_U_22
_atom_site_aniso_U_33
_atom_site_aniso_U_23
_atom_site_aniso_U_13
_atom_site_aniso_U_12
U1 0.00569(8) 0.00569(8) 0.00681(12) 0.000 0.000 -0.00066(6)
Ba1 0.00621(12) 0.00621(12) 0.0065(2) 0.000 0.000 0.000
Te1 0.00633(9) 0.00633(9) 0.00645(15) 0.00018(5) 0.00018(5) -0.00027(7)
Te2 0.00553(13) 0.00553(13) 0.0107(2) 0.000 0.000 0.000

loop_
_atom_type_symbol
_atom_type_description
_atom_type_scat_dispersion_real
_atom_type_scat_dispersion_imag
_atom_type_scat_source
Te Te -0.5308 1.6751 'International Tables Vol C Tables 4.2.6.8 and 6.1.1.4'
Ba Ba -0.3244 2.2819 'International Tables Vol C Tables 4.2.6.8 and 6.1.1.4'
U U -9.6767 9.6646 'International Tables Vol C Tables 4.2.6.8 and 6.1.1.4'

loop_
_geom_angle_atom_site_label_1
_geom_angle_atom_site_label_2
_geom_angle_atom_site_label_3
_geom_angle
_geom_angle_site_symmetry_1
_geom_angle_site_symmetry_3
Te1 U1 Te1 81.628(12) 2_665 17_665
Te1 U1 Te2 74.370(3) 2_665 13_554
Te1 U1 Te2 74.370(3) 17_665 13_554
Te1 U1 Te2 74.370(3) 2_665 1_655
Te1 U1 Te2 74.370(3) 17_665 1_655
Te2 U1 Te2 138.293(6) 13_554 1_655
Te1 U1 Te1 146.561(4) 2_665 20_655
Te1 U1 Te1 91.243(8) 17_665 20_655
Te2 U1 Te1 72.247(4) 13_554 20_655
Te2 U1 Te1 135.040(5) 1_655 20_655
Te1 U1 Te1 146.561(4) 2_665 19
Te1 U1 Te1 91.243(8) 17_665 19
Te2 U1 Te1 135.040(5) 13_554 19
Te2 U1 Te1 72.247(4) 1_655 19
Te1 U1 Te1 65.605(8) 20_655 19
Te1 U1 Te1 91.243(8) 2_665 3_655
Te1 U1 Te1 146.561(4) 17_665 3_655
Te2 U1 Te1 72.247(4) 13_554 3_655
Te2 U1 Te1 135.040(5) 1_655 3_655
Te1 U1 Te1 76.891(10) 20_655 3_655
Te1 U1 Te1 111.110(7) 19 3_655
Te1 U1 Te1 91.243(7) 2_665 4
Te1 U1 Te1 146.561(4) 17_665 4
Te2 U1 Te1 135.040(5) 13_554 4
Te2 U1 Te1 72.247(4) 1_655 4
Te1 U1 Te1 111.110(7) 20_655 4
Te1 U1 Te1 76.891(10) 19 4
Te1 U1 Te1 65.605(8) 3_655 4
Te1 U1 U1 139.186(6) 2_665 17_655
Te1 U1 U1 139.186(6) 17_665 17_655
Te2 U1 U1 110.854(3) 13_554 17_655
Te2 U1 U1 110.854(3) 1_655 17_655
Te1 U1 U1 55.555(4) 20_655 17_655
Te1 U1 U1 55.555(4) 19 17_655
Te1 U1 U1 55.555(4) 3_655 17_655
Te1 U1 U1 55.555(4) 4 17_655
Te1 Ba1 Te1 140.850(7) 4_455 27_455
Te1 Ba1 Te1 77.860(4) 4_455 1_545
Te1 Ba1 Te1 139.626(7) 27_455 1_545
Te1 Ba1 Te1 139.626(7) 4_455 25
Te1 Ba1 Te1 77.860(4) 27_455 25
Te1 Ba1 Te1 69.214(7) 1_545 25
Te1 Ba1 Te1 69.214(7) 4_455 28_545
Te1 Ba1 Te1 125.407(8) 27_455 28_545
Te1 Ba1 Te1 70.049(8) 1_545 28_545
Te1 Ba1 Te1 77.860(4) 25 28_545
Te1 Ba1 Te1 125.407(8) 4_455 3_655
Te1 Ba1 Te1 69.214(7) 27_455 3_655
Te1 Ba1 Te1 77.860(4) 1_545 3_655
Te1 Ba1 Te1 70.049(8) 25 3_655
Te1 Ba1 Te1 140.850(7) 28_545 3_655
Te1 Ba1 Te1 70.049(8) 4_455 26_445
Te1 Ba1 Te1 77.860(4) 27_455 26_445
Te1 Ba1 Te1 140.850(7) 1_545 26_445
Te1 Ba1 Te1 125.407(8) 25 26_445
Te1 Ba1 Te1 77.860(4) 28_545 26_445
Te1 Ba1 Te1 139.626(7) 3_655 26_445
Te1 Ba1 Te1 77.860(4) 4_455 2_565
Te1 Ba1 Te1 70.049(8) 27_455 2_565
Te1 Ba1 Te1 125.407(8) 1_545 2_565
Te1 Ba1 Te1 140.850(7) 25 2_565
Te1 Ba1 Te1 139.626(7) 28_545 2_565
Te1 Ba1 Te1 77.860(4) 3_655 2_565
Te1 Ba1 Te1 69.214(7) 26_445 2_565
Te1 Ba1 Te2 117.296(4) 4_455 5
Te1 Ba1 Te2 62.704(4) 27_455 5
Te1 Ba1 Te2 117.296(4) 1_545 5
Te1 Ba1 Te2 62.704(4) 25 5
Te1 Ba1 Te2 62.704(4) 28_545 5
Te1 Ba1 Te2 117.296(4) 3_655 5
Te1 Ba1 Te2 62.704(4) 26_445 5
Te1 Ba1 Te2 117.296(4) 2_565 5
Te1 Ba1 Te2 62.704(4) 4_455 .
Te1 Ba1 Te2 117.296(4) 27_455 .
Te1 Ba1 Te2 62.704(4) 1_545 .
Te1 Ba1 Te2 117.296(4) 25 .
Te1 Ba1 Te2 117.296(4) 28_545 .
Te1 Ba1 Te2 62.704(4) 3_655 .
Te1 Ba1 Te2 117.296(4) 26_445 .
Te1 Ba1 Te2 62.704(4) 2_565 .
Te2 Ba1 Te2 180.0 5 .
U1 Te1 U1 90.207(7) 17_665 19_565
U1 Te1 U1 90.207(7) 17_665 3
U1 Te1 U1 68.890(7) 19_565 3
U1 Te1 Ba1 92.646(5) 17_665 25
U1 Te1 Ba1 90.063(3) 19_565 25
U1 Te1 Ba1 158.778(6) 3 25
U1 Te1 Ba1 92.646(5) 17_665 1_565
U1 Te1 Ba1 158.778(6) 19_565 1_565
U1 Te1 Ba1 90.063(3) 3 1_565
Ba1 Te1 Ba1 110.786(7) 25 1_565
U1 Te2 U1 180.0 19_565 3_545
U1 Te2 U1 90.0 19_565 1_455
U1 Te2 U1 90.0 3_545 1_455
U1 Te2 U1 90.0 19_565 17_655
U1 Te2 U1 90.0 3_545 17_655
U1 Te2 U1 180.0 1_455 17_655
U1 Te2 Ba1 90.0 19_565 17
U1 Te2 Ba1 90.0 3_545 17
U1 Te2 Ba1 90.0 1_455 17
U1 Te2 Ba1 90.0 17_655 17
U1 Te2 Ba1 90.0 19_565 .
U1 Te2 Ba1 90.0 3_545 .
U1 Te2 Ba1 90.0 1_455 .
U1 Te2 Ba1 90.0 17_655 .
Ba1 Te2 Ba1 180.0 17 .

loop_
_geom_bond_atom_site_label_1
_geom_bond_atom_site_label_2
_geom_bond_distance
_geom_bond_site_symmetry_2
U1 Te1 3.0625(3) 2_665
U1 Te1 3.0625(3) 17_665
U1 Te2 3.14754(10) 13_554
U1 Te2 3.14754(10) 1_655
U1 Te1 3.2193(3) 20_655
U1 Te1 3.2193(3) 19
U1 Te1 3.2193(3) 3_655
U1 Te1 3.2193(3) 4
U1 U1 3.6418(4) 17_655
Ba1 Te1 3.57364(17) 4_455
Ba1 Te1 3.57364(17) 27_455
Ba1 Te1 3.57364(17) 1_545
Ba1 Te1 3.57364(17) 25
Ba1 Te1 3.57364(17) 28_545
Ba1 Te1 3.57364(17) 3_655
Ba1 Te1 3.57364(17) 26_445
Ba1 Te1 3.57364(17) 2_565
Ba1 Te2 3.64050(10) 5
Ba1 Te2 3.64050(10) .
Te1 U1 3.0625(3) 17_665
Te1 U1 3.2193(3) 19_565
Te1 U1 3.2193(3) 3
Te1 Ba1 3.57364(17) 25
Te1 Ba1 3.57364(17) 1_565
Te2 U1 3.14754(10) 19_565
Te2 U1 3.14754(10) 3_545
Te2 U1 3.14754(10) 1_455
Te2 U1 3.14754(10) 17_655
Te2 Ba1 3.64050(10) 17
